data_7041155
loop_
_publ_author_name
'Shatskiy, Andrey'
'Lomoth, Reiner'
'Abdel-Magied, Ahmed F'
'Rabten, Wangchuk'
'Laine, Tanja M.'
'Chen, Hong'
'Sun, Junliang'
'Andersson, Pher G.'
'K\"ark\"as, Markus D'
'Johnston, Eric V.'
'\%Akermark, Bj\"orn'

_publ_section_title
;
 Catalyst-solvent interactions in a dinuclear Ru-based water oxidation
 catalyst.
;
_journal_issue 47
_journal_name_full 'Dalton transactions (Cambridge, England : 2003)'
_journal_page_first 19024
_journal_page_last 19033
_journal_paper_doi 10.1039/c6dt03789e
_journal_volume 45
_journal_year 2016
_chemical_formula_moiety 'C56 H52 N10 O6 Ru2, 2(C2 H3 N), 2(O)'
_chemical_formula_sum 'C60 H58 N12 O8 Ru2'
_chemical_formula_weight 1277.34
_space_group_crystal_system monoclinic
_space_group_IT_number 14
_space_group_name_Hall '-P 2ybc'
_space_group_name_H-M_alt 'P 1 21/c 1'
_symmetry_Int_Tables_number 14
_symmetry_space_group_name_Hall '-P 2ybc'
_symmetry_space_group_name_H-M 'P 1 21/c 1'
_audit_creation_date 2015-11-24
_audit_creation_method
;
Olex2 1.2
(compiled 2015.09.30 svn.r3233 for OlexSys, GUI svn.r5103)
;
_audit_update_record
;
2016-09-28 deposited with the CCDC.
2016-11-10 downloaded from the CCDC.
;
_cell_angle_alpha 90
_cell_angle_beta 100.611(6)
_cell_angle_gamma 90
_cell_formula_units_Z 4
_cell_length_a 10.7785(7)
_cell_length_b 23.8622(11)
_cell_length_c 23.4218(15)
_cell_measurement_reflns_used 7130
_cell_measurement_temperature 298
_cell_measurement_theta_max 26.7670
_cell_measurement_theta_min 3.3570
_cell_volume 5921.0(6)
_computing_molecular_graphics 'Olex2 (Dolomanov et al., 2009)'
_computing_publication_material 'Olex2 (Dolomanov et al., 2009)'
_computing_structure_refinement 'olex2.refine (Bourhis et al., 2015)'
_computing_structure_solution 'ShelXT (Sheldrick, 2015)'
_diffrn_ambient_temperature 298
_diffrn_measured_fraction_theta_full 0.9978
_diffrn_measured_fraction_theta_max 0.9978
_diffrn_measurement_device_type 'multiwire proportional'
_diffrn_measurement_method 'phi and omega scans'
_diffrn_radiation_monochromator graphite
_diffrn_radiation_type 'Mo K\a'
_diffrn_radiation_wavelength 0.71073
_diffrn_reflns_av_R_equivalents 0.0890
_diffrn_reflns_av_unetI/netI 0.0975
_diffrn_reflns_limit_h_max 13
_diffrn_reflns_limit_h_min -14
_diffrn_reflns_limit_k_max 31
_diffrn_reflns_limit_k_min -31
_diffrn_reflns_limit_l_max 21
_diffrn_reflns_limit_l_min -31
_diffrn_reflns_number 39673
_diffrn_reflns_theta_full 26.0000
_diffrn_reflns_theta_max 25.03
_diffrn_reflns_theta_min 3.20
_exptl_absorpt_coefficient_mu 0.574
_exptl_absorpt_correction_T_max 1.00000
_exptl_absorpt_correction_T_min 0.55818
_exptl_absorpt_correction_type multi-scan
_exptl_absorpt_process_details
;
CrysAlisPro, Agilent Technologies,
Version 1.171.36.32 (release 02-08-2013 CrysAlis171 .NET)
(compiled Aug  2 2013,16:46:58)
Empirical absorption correction using spherical harmonics,
 implemented in SCALE3 ABSPACK scaling algorithm.
;
_exptl_crystal_colour red
_exptl_crystal_colour_primary red
_exptl_crystal_density_diffrn 1.4328
_exptl_crystal_description block
_exptl_crystal_F_000 2607.0924
_exptl_crystal_recrystallization_method
'The material was recrystallised from a mixture of CH3CN and water by slow evaporation'
_exptl_crystal_size_max 0.1
_exptl_crystal_size_mid 0.1
_exptl_crystal_size_min 0.08
_refine_diff_density_max 1.4115
_refine_diff_density_min -0.9480
_refine_diff_density_rms 0.1747
_refine_ls_d_res_high 0.8400
_refine_ls_d_res_low 6.3608
_refine_ls_extinction_expression Fc^*^=kFc[1+0.001xFc^2^\l^3^/sin(2\q)]^-1/4^
_refine_ls_goodness_of_fit_ref 1.0130
_refine_ls_hydrogen_treatment mixed
_refine_ls_matrix_type full
_refine_ls_number_constraints 100
_refine_ls_number_parameters 747
_refine_ls_number_reflns 10441
_refine_ls_number_restraints 0
_refine_ls_restrained_S_all 1.0130
_refine_ls_R_factor_all 0.0884
_refine_ls_R_factor_gt 0.0628
_refine_ls_shift/su_max 0.0488
_refine_ls_shift/su_mean 0.0006
_refine_ls_structure_factor_coef Fsqd
_refine_ls_weighting_details 'w=1/[\s^2^(Fo^2^)+(0.0978P)^2^+4.5614P] where P=(Fo^2^+2Fc^2^)/3'
_refine_ls_weighting_scheme calc
_refine_ls_wR_factor_gt 0.1524
_refine_ls_wR_factor_ref 0.1740
_reflns_Friedel_coverage 0.0
_reflns_limit_h_max 12
_reflns_limit_h_min -12
_reflns_limit_k_max 28
_reflns_limit_k_min 0
_reflns_limit_l_max 27
_reflns_limit_l_min 0
_reflns_number_gt 7864
_reflns_number_total 10441
_reflns_threshold_expression I>=2u(I)
_cod_data_source_file c6dt03789e2.cif
_cod_data_source_block p21a_a
_cod_depositor_comments 'Adding full bibliography for 7041155.cif.'
_cod_database_code 7041155
_cell_oxdiff_length_a 10.7816(8)
_cell_oxdiff_length_b 23.8450(10)
_cell_oxdiff_length_c 23.4257(10)
_cell_oxdiff_angle_alpha 89.942(4)
_cell_oxdiff_angle_beta 100.526(5)
_cell_oxdiff_angle_gamma 90.056(5)
_cell_oxdiff_volume 5921.1(6)
_cell_oxdiff_measurement_reflns_used 7130
_olex2_refinement_description
;
1. Fixed Uiso
 At 1.2 times of:
  All C(H) groups
 At 1.5 times of:
  All C(H,H,H) groups
2. Uiso/Uaniso restraints and constraints
3. Rigid body (RIGU) restrains
 All non-hydrogen atoms
 with sigma for 1-2 distances of 0.004 and sigma for 1-3 distances of 0.004
4.a Aromatic/amide H refined with riding coordinates:
 C3(H3), C4(H4), C5(H5), C9(H9), C10(H10), C11(H11), C15(H15), C16(H16),
 C17(H17), C20(H20), C21(H21), C23(H23), C24(H24), C26(H26), C27(H27), C29(H29),
  C30(H30), C32(H32), C33(H33), C35(H35), C36(H36), C38(H38), C39(H39),
 C41(H41), C42(H42), C44(H44), C45(H45), C47(H47), C48(H48), C50(H50), C51(H51),
  C53(H53), C54(H54), C59(H59)
4.b Idealised Me refined as rotating group:
 C25(H25a,H25b,H25c), C31(H31a,H31b,H31c), C37(H37a,H37b,H37c), C43(H43a,H43b,
 H43c), C49(H49a,H49b,H49c), C55(H55a,H55b,H55c), C57(H57a,H57b,H57c), C60(H60a,
 H60b,H60c)
;
_olex2_exptl_crystal_mounting_method 'The crystal was mounted on a glass fibre with two-component glue'
_olex2_submission_special_instructions 'No special instructions were received'

loop_
_space_group_symop_id
_space_group_symop_operation_xyz
1 x,y,z
2 -x,y+1/2,-z+1/2
3 -x,-y,-z
4 x,-y-1/2,z-1/2

loop_
_atom_site_label
_atom_site_type_symbol
_atom_site_fract_x
_atom_site_fract_y
_atom_site_fract_z
_atom_site_U_iso_or_equiv
_atom_site_adp_type
_atom_site_occupancy
_atom_site_refinement_flags_posn
_atom_site_refinement_flags_adp
Ru1 Ru 0.21170(4) 0.511496(17) 0.720829(19) 0.03100(16) Uani 1.000000 . U
Ru2 Ru 0.40546(4) 0.760504(17) 0.617194(19) 0.03022(16) Uani 1.000000 . U
O1 O 0.0474(4) 0.45942(16) 0.71127(18) 0.0439(10) Uani 1.000000 . U
O2 O -0.0137(5) 0.37245(19) 0.6819(2) 0.0663(14) Uani 1.000000 . U
O3 O 0.5812(4) 0.49698(17) 0.6927(2) 0.0527(11) Uani 1.000000 . U
O4 O 0.3692(4) 0.77291(17) 0.79206(17) 0.0479(10) Uani 1.000000 . U
O5 O 0.3769(4) 0.81388(16) 0.54275(17) 0.0416(9) Uani 1.000000 . U
O6 O 0.3190(5) 0.90193(19) 0.5180(2) 0.0677(14) Uani 1.000000 . U
N1 N 0.2762(4) 0.44284(17) 0.69159(18) 0.0311(10) Uani 1.000000 . U
N2 N 0.4009(4) 0.53372(17) 0.72015(19) 0.0319(10) Uani 1.000000 . U
N3 N 0.4146(4) 0.73688(17) 0.70521(19) 0.0349(11) Uani 1.000000 . U
N4 N 0.3472(4) 0.82841(16) 0.65013(19) 0.0305(10) Uani 1.000000 . U
N5 N 0.1568(4) 0.53871(18) 0.6338(2) 0.0363(10) Uani 1.000000 . U
N6 N 0.1280(4) 0.58333(18) 0.7524(2) 0.0363(11) Uani 1.000000 . U
N7 N 0.2586(5) 0.48597(18) 0.8083(2) 0.0394(11) Uani 1.000000 . U
N8 N 0.5915(4) 0.78925(17) 0.63263(19) 0.0341(10) Uani 1.000000 . U
N9 N 0.4696(4) 0.68895(17) 0.57687(19) 0.0324(10) Uani 1.000000 . U
N10 N 0.2165(4) 0.73488(18) 0.5934(2) 0.0396(11) Uani 1.000000 . U
C1 C 0.0653(6) 0.4102(3) 0.6912(3) 0.0444(15) Uani 1.000000 . U
C2 C 0.1967(6) 0.3993(2) 0.6785(2) 0.0420(14) Uani 1.000000 . U
C3 C 0.2390(7) 0.3506(2) 0.6551(3) 0.0508(16) Uani 1.000000 . U
H3 H 0.1841(7) 0.3208(2) 0.6445(3) 0.061(2) Uiso 1.000000 R .
C4 C 0.3625(7) 0.3471(2) 0.6478(3) 0.0532(17) Uani 1.000000 . U
H4 H 0.3919(7) 0.3144(2) 0.6332(3) 0.064(2) Uiso 1.000000 R .
C5 C 0.4433(6) 0.3922(2) 0.6623(3) 0.0465(15) Uani 1.000000 . U
H5 H 0.5270(6) 0.3903(2) 0.6576(3) 0.0557(18) Uiso 1.000000 R .
C6 C 0.3957(5) 0.4401(2) 0.6838(2) 0.0365(13) Uani 1.000000 . U
C7 C 0.4701(5) 0.4936(2) 0.7001(2) 0.0373(13) Uani 1.000000 . U
C8 C 0.4630(5) 0.5852(2) 0.7381(2) 0.0301(11) Uani 1.000000 . U
C9 C 0.5713(5) 0.5862(2) 0.7811(2) 0.0409(14) Uani 1.000000 . U
H9 H 0.6070(5) 0.5530(2) 0.7972(2) 0.0490(17) Uiso 1.000000 R .
C10 C 0.6251(6) 0.6376(3) 0.7995(3) 0.0509(16) Uani 1.000000 . U
H10 H 0.6983(6) 0.6383(3) 0.8275(3) 0.0610(19) Uiso 1.000000 R .
C11 C 0.5724(5) 0.6872(2) 0.7771(3) 0.0405(14) Uani 1.000000 . U
H11 H 0.6077(5) 0.7211(2) 0.7914(3) 0.0485(16) Uiso 1.000000 R .
C12 C 0.4662(5) 0.6868(2) 0.7330(2) 0.0307(12) Uani 1.000000 . U
C13 C 0.3748(5) 0.7766(2) 0.7394(2) 0.0337(12) Uani 1.000000 . U
C14 C 0.3336(5) 0.8298(2) 0.7060(2) 0.0359(13) Uani 1.000000 . U
C15 C 0.2869(5) 0.8777(2) 0.7288(3) 0.0442(15) Uani 1.000000 . U
H15 H 0.2762(5) 0.8788(2) 0.7673(3) 0.0530(18) Uiso 1.000000 R .
C16 C 0.2566(6) 0.9241(2) 0.6926(3) 0.0520(17) Uani 1.000000 . U
H16 H 0.2261(6) 0.9567(2) 0.7070(3) 0.062(2) Uiso 1.000000 R .
C17 C 0.2722(6) 0.9216(2) 0.6351(3) 0.0480(16) Uani 1.000000 . U
H17 H 0.2526(6) 0.9524(2) 0.6108(3) 0.0575(19) Uiso 1.000000 R .
C18 C 0.3173(5) 0.8727(2) 0.6143(3) 0.0397(14) Uani 1.000000 . U
C19 C 0.3389(6) 0.8637(3) 0.5534(3) 0.0452(15) Uani 1.000000 . U
C20 C 0.3727(6) 0.4724(3) 0.8351(3) 0.0458(15) Uani 1.000000 . U
H20 H 0.4361(6) 0.4707(3) 0.8130(3) 0.0550(18) Uiso 1.000000 R .
C21 C 0.4052(7) 0.4604(3) 0.8933(3) 0.0555(17) Uani 1.000000 . U
H21 H 0.4883(7) 0.4516(3) 0.9094(3) 0.067(2) Uiso 1.000000 R .
C22 C 0.3146(7) 0.4616(3) 0.9276(3) 0.0587(18) Uani 1.000000 . U
C23 C 0.1934(7) 0.4748(3) 0.8998(3) 0.0601(18) Uani 1.000000 . U
H23 H 0.1282(7) 0.4758(3) 0.9208(3) 0.072(2) Uiso 1.000000 R .
C24 C 0.1688(6) 0.4864(3) 0.8416(3) 0.0502(16) Uani 1.000000 . U
H24 H 0.0864(6) 0.4950(3) 0.8241(3) 0.0602(19) Uiso 1.000000 R .
C25 C 0.3444(9) 0.4505(4) 0.9927(3) 0.085(3) Uani 1.000000 . U
H25a H 0.355(6) 0.4855(4) 1.0132(3) 0.127(4) Uiso 1.000000 GR .
H25b H 0.276(3) 0.430(2) 1.0039(6) 0.127(4) Uiso 1.000000 GR .
H25c H 0.421(3) 0.429(2) 1.0019(5) 0.127(4) Uiso 1.000000 GR .
C26 C 0.0356(6) 0.5379(3) 0.6087(3) 0.0477(15) Uani 1.000000 . U
H26 H -0.0235(6) 0.5254(3) 0.6301(3) 0.0572(18) Uiso 1.000000 R .
C27 C -0.0062(7) 0.5551(3) 0.5512(3) 0.0622(19) Uani 1.000000 . U
H27 H -0.0920(7) 0.5541(3) 0.5355(3) 0.075(2) Uiso 1.000000 R .
C28 C 0.0770(8) 0.5735(3) 0.5179(3) 0.0584(18) Uani 1.000000 . U
C29 C 0.2015(7) 0.5729(3) 0.5442(3) 0.0527(16) Uani 1.000000 . U
H29 H 0.2624(7) 0.5847(3) 0.5234(3) 0.063(2) Uiso 1.000000 R .
C30 C 0.2384(6) 0.5553(2) 0.6003(3) 0.0443(14) Uani 1.000000 . U
H30 H 0.3241(6) 0.5547(2) 0.6160(3) 0.0532(17) Uiso 1.000000 R .
C31 C 0.0327(9) 0.5928(4) 0.4570(3) 0.087(3) Uani 1.000000 . U
H31a H 0.050(6) 0.6321(7) 0.4543(7) 0.131(4) Uiso 1.000000 GR .
H31b H 0.076(4) 0.5724(19) 0.4314(5) 0.131(4) Uiso 1.000000 GR .
H31c H -0.0564(14) 0.586(2) 0.4461(10) 0.131(4) Uiso 1.000000 GR .
C32 C 0.1902(6) 0.6218(3) 0.7874(3) 0.0504(16) Uani 1.000000 . U
H32 H 0.2770(6) 0.6177(3) 0.7989(3) 0.0605(19) Uiso 1.000000 R .
C33 C 0.1337(8) 0.6669(3) 0.8074(4) 0.071(2) Uani 1.000000 . U
H33 H 0.1826(8) 0.6931(3) 0.8310(4) 0.086(3) Uiso 1.000000 R .
C34 C 0.0060(8) 0.6743(3) 0.7932(4) 0.069(2) Uani 1.000000 . U
C35 C -0.0614(7) 0.6337(3) 0.7577(4) 0.070(2) Uani 1.000000 . U
H35 H -0.1487(7) 0.6362(3) 0.7470(4) 0.084(3) Uiso 1.000000 R .
C36 C 0.0025(6) 0.5900(3) 0.7389(3) 0.0572(18) Uani 1.000000 . U
H36 H -0.0440(6) 0.5632(3) 0.7153(3) 0.069(2) Uiso 1.000000 R .
C37 C -0.0584(9) 0.7244(4) 0.8160(5) 0.117(4) Uani 1.000000 . U
H37a H -0.039(7) 0.725(2) 0.8577(5) 0.176(6) Uiso 1.000000 GR .
H37b H -0.028(6) 0.7584(4) 0.802(3) 0.176(6) Uiso 1.000000 GR .
H37c H -0.1481(12) 0.722(2) 0.803(3) 0.176(6) Uiso 1.000000 GR .
C38 C 0.6497(6) 0.7969(3) 0.5871(3) 0.0500(16) Uani 1.000000 . U
H38 H 0.6047(6) 0.7898(3) 0.5499(3) 0.0600(19) Uiso 1.000000 R .
C39 C 0.7724(6) 0.8146(3) 0.5931(3) 0.0560(17) Uani 1.000000 . U
H39 H 0.8086(6) 0.8186(3) 0.5602(3) 0.067(2) Uiso 1.000000 R .
C40 C 0.8420(6) 0.8264(3) 0.6460(3) 0.0502(16) Uani 1.000000 . U
C41 C 0.7814(6) 0.8204(3) 0.6927(3) 0.0577(18) Uani 1.000000 . U
H41 H 0.8240(6) 0.8290(3) 0.7299(3) 0.069(2) Uiso 1.000000 R .
C42 C 0.6594(6) 0.8018(3) 0.6848(3) 0.0520(16) Uani 1.000000 . U
H42 H 0.6218(6) 0.7978(3) 0.7172(3) 0.062(2) Uiso 1.000000 R .
C43 C 0.9776(7) 0.8460(3) 0.6558(4) 0.081(3) Uani 1.000000 . U
H43a H 0.9833(11) 0.8829(11) 0.672(2) 0.121(4) Uiso 1.000000 GR .
H43b H 1.0291(11) 0.8207(15) 0.682(2) 0.121(4) Uiso 1.000000 GR .
H43c H 1.0066(19) 0.847(2) 0.6195(5) 0.121(4) Uiso 1.000000 GR .
C44 C 0.4369(6) 0.6817(3) 0.5187(3) 0.0487(15) Uani 1.000000 . U
H44 H 0.3830(6) 0.7079(3) 0.4977(3) 0.0584(19) Uiso 1.000000 R .
C45 C 0.4785(6) 0.6381(3) 0.4887(3) 0.0519(16) Uani 1.000000 . U
H45 H 0.4527(6) 0.6357(3) 0.4486(3) 0.062(2) Uiso 1.000000 R .
C46 C 0.5576(6) 0.5983(2) 0.5175(3) 0.0483(16) Uani 1.000000 . U
C47 C 0.5890(6) 0.6043(2) 0.5774(3) 0.0487(16) Uani 1.000000 . U
H47 H 0.6388(6) 0.5773(2) 0.5994(3) 0.0584(19) Uiso 1.000000 R .
C48 C 0.5468(5) 0.6497(2) 0.6043(3) 0.0403(14) Uani 1.000000 . U
H48 H 0.5737(5) 0.6534(2) 0.6442(3) 0.0483(16) Uiso 1.000000 R .
C49 C 0.6100(7) 0.5515(3) 0.4841(3) 0.064(2) Uani 1.000000 . U
H49a H 0.675(3) 0.5663(5) 0.4655(18) 0.096(3) Uiso 1.000000 GR .
H49b H 0.644(4) 0.5224(10) 0.5106(5) 0.096(3) Uiso 1.000000 GR .
H49c H 0.5434(12) 0.5365(15) 0.4553(15) 0.096(3) Uiso 1.000000 GR .
C50 C 0.1477(6) 0.7125(2) 0.6294(3) 0.0457(15) Uani 1.000000 . U
H50 H 0.1853(6) 0.7076(2) 0.6681(3) 0.0548(18) Uiso 1.000000 R .
C51 C 0.0234(6) 0.6960(3) 0.6122(3) 0.0578(18) Uani 1.000000 . U
H51 H -0.0195(6) 0.6799(3) 0.6390(3) 0.069(2) Uiso 1.000000 R .
C52 C -0.0375(6) 0.7031(3) 0.5553(4) 0.0603(19) Uani 1.000000 . U
C53 C 0.0316(7) 0.7266(3) 0.5186(4) 0.064(2) Uani 1.000000 . U
H53 H -0.0050(7) 0.7325(3) 0.4799(4) 0.077(2) Uiso 1.000000 R .
C54 C 0.1552(6) 0.7418(3) 0.5383(3) 0.0519(16) Uani 1.000000 . U
H54 H 0.1993(6) 0.7579(3) 0.5118(3) 0.062(2) Uiso 1.000000 R .
C55 C -0.1719(7) 0.6842(4) 0.5339(4) 0.090(3) Uani 1.000000 . U
H55a H -0.1717(7) 0.6466(11) 0.519(3) 0.135(5) Uiso 1.000000 GR .
H55b H -0.2176(19) 0.685(3) 0.5654(8) 0.135(5) Uiso 1.000000 GR .
H55c H -0.212(2) 0.7087(18) 0.503(2) 0.135(5) Uiso 1.000000 GR .
C59 C 0.4119(5) 0.6353(2) 0.7148(2) 0.0298(11) Uani 1.000000 . U
H59 H 0.3394(5) 0.6346(2) 0.6863(2) 0.0358(14) Uiso 1.000000 R .
N11 N 0.7036(11) 0.7076(5) 0.9384(4) 0.119(3) Uani 1.000000 . U
C57 C 0.4706(12) 0.6823(5) 0.9097(4) 0.117(4) Uani 1.000000 . U
H57a H 0.4270(19) 0.7115(17) 0.886(3) 0.176(6) Uiso 1.000000 GR .
H57b H 0.4627(12) 0.6478(19) 0.888(3) 0.176(6) Uiso 1.000000 GR .
H57c H 0.434(2) 0.678(4) 0.9440(4) 0.176(6) Uiso 1.000000 GR .
C58 C 0.6043(12) 0.6970(4) 0.9264(4) 0.085(3) Uani 1.000000 . U
C60 C -0.0230(14) 1.1147(7) 0.5404(7) 0.195(7) Uani 1.000000 . U
O12 O 0.2408(6) 0.8117(4) 0.8760(3) 0.125(3) Uani 1.000000 . U
O13 O 0.7577(9) 0.4700(4) 0.6302(4) 0.181(5) Uani 1.000000 . U
N14 N 0.1198(14) 1.0489(6) 0.6090(8) 0.199(7) Uani 1.000000 . U
C63 C 0.0523(13) 1.0761(6) 0.5770(9) 0.151(6) Uani 1.000000 . U
H60a H -0.067(11) 1.0956(14) 0.507(3) 0.292(11) Uiso 1.000000 GR .
H60b H -0.083(10) 1.132(5) 0.561(2) 0.292(11) Uiso 1.000000 GR .
H60c H 0.030(2) 1.143(4) 0.529(5) 0.292(11) Uiso 1.000000 GR .

loop_
_atom_site_aniso_label
_atom_site_aniso_U_11
_atom_site_aniso_U_22
_atom_site_aniso_U_33
_atom_site_aniso_U_12
_atom_site_aniso_U_13
_atom_site_aniso_U_23
Ru1 0.0260(3) 0.0324(3) 0.0338(3) 0.00269(17) 0.00317(19) 0.00184(18)
Ru2 0.0273(3) 0.0317(3) 0.0308(3) -0.00326(17) 0.00292(18) -0.00188(17)
O1 0.033(2) 0.045(2) 0.052(3) -0.0045(17) 0.0048(19) 0.0084(19)
O2 0.059(3) 0.065(3) 0.071(3) -0.032(2) 0.004(3) 0.002(2)
O3 0.032(2) 0.060(3) 0.069(3) 0.0062(19) 0.017(2) -0.005(2)
O4 0.059(3) 0.054(2) 0.033(2) 0.008(2) 0.013(2) -0.0034(18)
O5 0.043(2) 0.043(2) 0.037(2) -0.0060(18) 0.0024(18) 0.0025(17)
O6 0.088(4) 0.054(3) 0.058(3) 0.004(2) 0.004(3) 0.019(2)
N1 0.032(3) 0.029(2) 0.030(2) 0.0006(18) 0.0000(19) 0.0067(18)
N2 0.029(2) 0.031(2) 0.034(3) 0.0019(19) 0.003(2) 0.0013(19)
N3 0.047(3) 0.029(2) 0.030(3) -0.006(2) 0.010(2) -0.0029(19)
N4 0.024(2) 0.031(2) 0.035(3) -0.0057(17) 0.0019(19) -0.0000(19)
N5 0.034(3) 0.037(2) 0.036(3) 0.000(2) 0.001(2) 0.000(2)
N6 0.030(3) 0.041(3) 0.039(3) 0.004(2) 0.009(2) 0.005(2)
N7 0.041(3) 0.037(3) 0.041(3) 0.006(2) 0.009(2) 0.006(2)
N8 0.033(3) 0.033(2) 0.036(3) -0.0021(19) 0.003(2) -0.0020(19)
N9 0.032(3) 0.037(2) 0.029(3) -0.0064(19) 0.007(2) -0.0025(19)
N10 0.028(3) 0.038(3) 0.052(3) -0.0006(19) 0.004(2) -0.004(2)
C1 0.047(4) 0.050(4) 0.033(3) -0.009(3) -0.002(3) 0.012(3)
C2 0.056(4) 0.032(3) 0.034(3) -0.003(3) -0.001(3) 0.003(2)
C3 0.067(5) 0.036(3) 0.045(4) -0.007(3) -0.002(3) 0.004(3)
C4 0.074(5) 0.034(3) 0.051(4) 0.010(3) 0.009(4) -0.008(3)
C5 0.054(4) 0.040(3) 0.045(4) 0.014(3) 0.008(3) -0.001(3)
C6 0.039(3) 0.039(3) 0.030(3) 0.010(2) 0.000(2) 0.006(2)
C7 0.031(3) 0.039(3) 0.040(3) 0.011(2) 0.003(3) 0.007(2)
C8 0.026(3) 0.033(3) 0.032(3) 0.003(2) 0.007(2) 0.002(2)
C9 0.037(3) 0.042(3) 0.038(3) 0.004(3) -0.005(3) 0.005(3)
C10 0.037(4) 0.059(4) 0.049(4) 0.001(3) -0.013(3) -0.003(3)
C11 0.035(3) 0.043(3) 0.040(3) -0.003(2) -0.001(3) -0.010(3)
C12 0.026(3) 0.036(3) 0.032(3) 0.000(2) 0.008(2) -0.002(2)
C13 0.024(3) 0.037(3) 0.038(3) -0.006(2) 0.003(2) -0.007(2)
C14 0.027(3) 0.039(3) 0.040(3) -0.002(2) -0.001(2) -0.007(2)
C15 0.035(3) 0.043(3) 0.052(4) -0.001(3) 0.001(3) -0.013(3)
C16 0.046(4) 0.035(3) 0.072(5) 0.004(3) 0.002(3) -0.008(3)
C17 0.042(4) 0.036(3) 0.062(4) 0.000(3) 0.001(3) 0.005(3)
C18 0.027(3) 0.034(3) 0.056(4) -0.003(2) 0.002(3) 0.004(3)
C19 0.037(4) 0.044(4) 0.050(4) -0.005(3) -0.002(3) 0.013(3)
C20 0.041(4) 0.055(4) 0.040(4) 0.015(3) 0.006(3) 0.005(3)
C21 0.052(4) 0.071(4) 0.041(4) 0.012(3) 0.004(3) 0.006(3)
C22 0.081(5) 0.047(4) 0.045(4) 0.009(3) 0.005(4) 0.006(3)
C23 0.062(5) 0.070(4) 0.054(5) 0.006(4) 0.026(4) 0.010(3)
C24 0.039(4) 0.063(4) 0.051(4) 0.010(3) 0.015(3) 0.011(3)
C25 0.116(8) 0.095(6) 0.042(5) 0.004(5) 0.010(5) 0.012(4)
C26 0.040(4) 0.052(4) 0.050(4) 0.002(3) 0.004(3) 0.001(3)
C27 0.061(5) 0.062(4) 0.056(5) 0.010(3) -0.012(4) 0.003(3)
C28 0.087(6) 0.049(4) 0.035(4) 0.006(4) 0.002(4) 0.001(3)
C29 0.066(5) 0.054(4) 0.041(4) -0.002(3) 0.016(3) 0.002(3)
C30 0.048(4) 0.049(3) 0.037(4) -0.003(3) 0.010(3) 0.002(3)
C31 0.125(8) 0.082(6) 0.045(5) 0.013(5) -0.008(5) 0.006(4)
C32 0.034(3) 0.054(4) 0.067(5) -0.001(3) 0.019(3) -0.010(3)
C33 0.071(6) 0.055(4) 0.094(6) -0.010(4) 0.032(5) -0.029(4)
C34 0.074(6) 0.046(4) 0.097(6) 0.014(4) 0.040(5) -0.001(4)
C35 0.051(5) 0.067(5) 0.094(6) 0.026(4) 0.017(4) -0.010(4)
C36 0.047(4) 0.068(4) 0.054(4) 0.013(3) 0.003(3) -0.005(3)
C37 0.095(8) 0.074(6) 0.194(13) 0.028(5) 0.054(8) -0.031(7)
C38 0.038(4) 0.065(4) 0.046(4) -0.005(3) 0.008(3) 0.003(3)
C39 0.041(4) 0.068(4) 0.060(5) -0.011(3) 0.013(3) 0.000(3)
C40 0.031(3) 0.049(4) 0.068(5) -0.006(3) 0.003(3) -0.012(3)
C41 0.046(4) 0.076(5) 0.047(4) -0.019(3) -0.001(3) -0.017(3)
C42 0.050(4) 0.071(4) 0.033(4) -0.021(3) 0.003(3) -0.013(3)
C43 0.041(4) 0.081(5) 0.119(8) -0.011(4) 0.011(5) -0.015(5)
C44 0.054(4) 0.052(4) 0.038(4) 0.006(3) 0.006(3) -0.003(3)
C45 0.052(4) 0.062(4) 0.041(4) -0.002(3) 0.008(3) -0.016(3)
C46 0.046(4) 0.043(3) 0.060(4) -0.007(3) 0.021(3) -0.011(3)
C47 0.050(4) 0.044(3) 0.056(4) 0.006(3) 0.020(3) 0.009(3)
C48 0.037(3) 0.052(3) 0.032(3) 0.001(3) 0.007(3) 0.000(3)
C49 0.069(5) 0.063(4) 0.066(5) 0.002(4) 0.029(4) -0.020(4)
C50 0.037(3) 0.045(3) 0.055(4) -0.001(3) 0.007(3) 0.005(3)
C51 0.046(4) 0.048(4) 0.083(6) -0.007(3) 0.021(4) 0.005(3)
C52 0.036(4) 0.049(4) 0.091(6) -0.006(3) -0.002(4) 0.003(4)
C53 0.048(4) 0.065(4) 0.070(5) -0.013(3) -0.012(4) -0.003(4)
C54 0.041(4) 0.056(4) 0.054(4) -0.010(3) -0.001(3) 0.005(3)
C55 0.039(4) 0.079(6) 0.146(9) -0.016(4) -0.003(5) 0.002(5)
C59 0.021(3) 0.037(3) 0.029(3) -0.000(2) -0.002(2) -0.001(2)
N11 0.133(9) 0.142(8) 0.071(6) -0.017(7) -0.007(6) -0.019(5)
C57 0.150(11) 0.152(10) 0.058(6) 0.035(8) 0.042(7) 0.018(6)
C58 0.114(9) 0.100(7) 0.038(5) 0.003(6) 0.003(6) -0.000(4)
C60 0.146(14) 0.201(16) 0.211(18) 0.046(12) -0.033(12) 0.070(14)
O12 0.095(5) 0.210(8) 0.069(4) 0.053(5) 0.011(4) -0.034(5)
O13 0.148(8) 0.237(10) 0.196(9) 0.095(7) 0.132(7) 0.109(8)
N14 0.157(13) 0.162(12) 0.273(19) 0.046(9) 0.029(12) 0.030(12)
C63 0.087(9) 0.123(11) 0.25(2) 0.010(8) 0.045(11) 0.038(11)

loop_
_atom_type_symbol
_atom_type_scat_dispersion_real
_atom_type_scat_dispersion_imag
_atom_type_scat_Cromer_Mann_a1
_atom_type_scat_Cromer_Mann_a2
_atom_type_scat_Cromer_Mann_a3
_atom_type_scat_Cromer_Mann_a4
_atom_type_scat_Cromer_Mann_b1
_atom_type_scat_Cromer_Mann_b2
_atom_type_scat_Cromer_Mann_b3
_atom_type_scat_Cromer_Mann_b4
_atom_type_scat_Cromer_Mann_c
_atom_type_scat_source
_atom_type_scat_dispersion_source
H 0.00000 0.00000 0.49300 0.32291 0.14019 0.04081 10.51090 26.12570 3.14236 57.79970 0.0030380000826 'International Tables Volume C Table 6.1.1.4 (pp. 500-502)' 'Henke, Gullikson and Davis, At. Data and Nucl. Data Tables, 1993, 54, 2'
C 0.00347 0.00161 2.31000 1.02000 1.58860 0.86500 20.84390 10.20750 0.56870 51.65120 0.215599998832 'International Tables Volume C Table 6.1.1.4 (pp. 500-502)' 'Henke, Gullikson and Davis, At. Data and Nucl. Data Tables, 1993, 54, 2'
N 0.00653 0.00323 12.21260 3.13220 2.01250 1.16630 0.00570 9.89330 28.99750 0.58260 -11.5290002823 'International Tables Volume C Table 6.1.1.4 (pp. 500-502)' 'Henke, Gullikson and Davis, At. Data and Nucl. Data Tables, 1993, 54, 2'
O 0.01158 0.00611 3.04850 2.28680 1.54630 0.86700 13.27710 5.70110 0.32390 32.90890 0.250800013542 'International Tables Volume C Table 6.1.1.4 (pp. 500-502)' 'Henke, Gullikson and Davis, At. Data and Nucl. Data Tables, 1993, 54, 2'
Ru -1.23940 0.83517 19.26740 12.91820 4.86337 1.56756 0.80852 8.43467 24.79970 94.29280 5.37873983383 'International Tables Volume C Table 6.1.1.4 (pp. 500-502)' 'Henke, Gullikson and Davis, At. Data and Nucl. Data Tables, 1993, 54, 2'

loop_
_geom_angle_atom_site_label_1
_geom_angle_atom_site_label_2
_geom_angle_atom_site_label_3
_geom_angle
N1 Ru1 O1 79.48(16)
N2 Ru1 O1 157.98(16)
N2 Ru1 N1 78.53(17)
N5 Ru1 O1 89.89(16)
N5 Ru1 N1 88.51(17)
N5 Ru1 N2 90.85(17)
N6 Ru1 O1 96.21(16)
N6 Ru1 N1 175.70(17)
N6 Ru1 N2 105.77(17)
N6 Ru1 N5 91.49(17)
N7 Ru1 O1 88.82(17)
N7 Ru1 N1 93.51(17)
N7 Ru1 N2 91.20(17)
N7 Ru1 N5 177.36(17)
N7 Ru1 N6 86.36(17)
N3 Ru2 O5 157.78(16)
N4 Ru2 O5 79.56(17)
N4 Ru2 N3 78.29(17)
N8 Ru2 O5 86.27(16)
N8 Ru2 N3 92.73(17)
N8 Ru2 N4 91.59(16)
N9 Ru2 O5 97.23(16)
N9 Ru2 N3 104.91(16)
N9 Ru2 N4 176.76(17)
N9 Ru2 N8 87.73(16)
N10 Ru2 O5 88.28(17)
N10 Ru2 N3 92.87(19)
N10 Ru2 N4 88.84(17)
N10 Ru2 N8 174.35(18)
N10 Ru2 N9 91.53(17)
C1 O1 Ru1 112.9(4)
C19 O5 Ru2 113.1(4)
C2 N1 Ru1 118.3(4)
C6 N1 Ru1 120.2(4)
C6 N1 C2 121.4(5)
C7 N2 Ru1 114.9(4)
C8 N2 Ru1 128.1(3)
C8 N2 C7 117.0(4)
C12 N3 Ru2 127.7(3)
C13 N3 Ru2 115.0(4)
C13 N3 C12 117.1(4)
C14 N4 Ru2 120.5(3)
C18 N4 Ru2 117.5(4)
C18 N4 C14 121.9(5)
C26 N5 Ru1 119.9(4)
C30 N5 Ru1 123.8(4)
C30 N5 C26 116.3(5)
C32 N6 Ru1 124.9(4)
C36 N6 Ru1 119.1(4)
C36 N6 C32 115.8(5)
C20 N7 Ru1 124.8(4)
C24 N7 Ru1 119.3(4)
C24 N7 C20 115.7(5)
C38 N8 Ru2 118.7(4)
C42 N8 Ru2 125.4(4)
C42 N8 C38 115.9(5)
C44 N9 Ru2 120.2(4)
C48 N9 Ru2 125.0(4)
C48 N9 C44 114.7(5)
C50 N10 Ru2 125.0(4)
C54 N10 Ru2 119.9(4)
C54 N10 C50 115.0(5)
O2 C1 O1 125.7(6)
C2 C1 O1 115.7(5)
C2 C1 O2 118.6(6)
C1 C2 N1 113.5(5)
C3 C2 N1 119.4(6)
C3 C2 C1 127.0(5)
H3 C3 C2 120.2(4)
C4 C3 C2 119.5(6)
C4 C3 H3 120.2(4)
H4 C4 C3 120.0(4)
C5 C4 C3 120.1(6)
C5 C4 H4 120.0(4)
H5 C5 C4 120.9(4)
C6 C5 C4 118.2(6)
C6 C5 H5 120.9(4)
C5 C6 N1 121.3(5)
C7 C6 N1 113.8(5)
C7 C6 C5 124.9(5)
N2 C7 O3 127.6(5)
C6 C7 O3 119.8(5)
C6 C7 N2 112.5(5)
C9 C8 N2 121.0(5)
C59 C8 N2 119.8(5)
C59 C8 C9 119.2(5)
H9 C9 C8 120.5(3)
C10 C9 C8 119.1(5)
C10 C9 H9 120.5(3)
H10 C10 C9 119.3(3)
C11 C10 C9 121.5(6)
C11 C10 H10 119.3(3)
H11 C11 C10 120.0(3)
C12 C11 C10 120.0(5)
C12 C11 H11 120.0(3)
C11 C12 N3 122.0(5)
C59 C12 N3 119.6(5)
C59 C12 C11 118.4(5)
N3 C13 O4 127.6(5)
C14 C13 O4 120.4(5)
C14 C13 N3 112.1(5)
C13 C14 N4 114.1(5)
C15 C14 N4 120.3(5)
C15 C14 C13 125.7(5)
H15 C15 C14 120.7(4)
C16 C15 C14 118.6(6)
C16 C15 H15 120.7(4)
H16 C16 C15 120.1(4)
C17 C16 C15 119.8(6)
C17 C16 H16 120.1(3)
H17 C17 C16 120.3(3)
C18 C17 C16 119.5(6)
C18 C17 H17 120.3(4)
C17 C18 N4 119.9(6)
C19 C18 N4 114.6(5)
C19 C18 C17 125.5(5)
O6 C19 O5 125.1(6)
C18 C19 O5 115.1(5)
C18 C19 O6 119.8(6)
H20 C20 N7 117.6(3)
C21 C20 N7 124.7(6)
C21 C20 H20 117.6(4)
H21 C21 C20 120.1(4)
C22 C21 C20 119.9(6)
C22 C21 H21 120.1(4)
C23 C22 C21 116.0(6)
C25 C22 C21 122.7(7)
C25 C22 C23 121.2(7)
H23 C23 C22 119.7(4)
C24 C23 C22 120.5(6)
C24 C23 H23 119.7(4)
C23 C24 N7 123.1(6)
H24 C24 N7 118.5(4)
H24 C24 C23 118.5(4)
H25a C25 C22 109.5
H25b C25 C22 109.5
H25b C25 H25a 109.5
H25c C25 C22 109.5
H25c C25 H25a 109.5
H25c C25 H25b 109.5
H26 C26 N5 118.8(3)
C27 C26 N5 122.4(6)
C27 C26 H26 118.8(4)
H27 C27 C26 119.5(4)
C28 C27 C26 121.0(7)
C28 C27 H27 119.5(4)
C29 C28 C27 115.5(6)
C31 C28 C27 121.2(8)
C31 C28 C29 123.3(7)
H29 C29 C28 119.2(4)
C30 C29 C28 121.6(6)
C30 C29 H29 119.2(4)
C29 C30 N5 123.2(6)
H30 C30 N5 118.4(3)
H30 C30 C29 118.4(4)
H31a C31 C28 109.5
H31b C31 C28 109.5
H31b C31 H31a 109.5
H31c C31 C28 109.5
H31c C31 H31a 109.5
H31c C31 H31b 109.5
H32 C32 N6 118.2(3)
C33 C32 N6 123.5(6)
C33 C32 H32 118.2(5)
H33 C33 C32 119.6(5)
C34 C33 C32 120.8(7)
C34 C33 H33 119.6(4)
C35 C34 C33 116.6(6)
C37 C34 C33 121.1(8)
C37 C34 C35 122.3(8)
H35 C35 C34 120.5(4)
C36 C35 C34 119.0(7)
C36 C35 H35 120.5(5)
C35 C36 N6 124.2(7)
H36 C36 N6 117.9(4)
H36 C36 C35 117.9(5)
H37a C37 C34 109.5
H37b C37 C34 109.5
H37b C37 H37a 109.5
H37c C37 C34 109.5
H37c C37 H37a 109.5
H37c C37 H37b 109.5
H38 C38 N8 118.6(3)
C39 C38 N8 122.8(6)
C39 C38 H38 118.6(4)
H39 C39 C38 119.3(4)
C40 C39 C38 121.3(7)
C40 C39 H39 119.3(4)
C41 C40 C39 116.1(6)
C43 C40 C39 124.1(7)
C43 C40 C41 119.8(7)
H41 C41 C40 119.7(4)
C42 C41 C40 120.6(6)
C42 C41 H41 119.7(4)
C41 C42 N8 123.2(6)
H42 C42 N8 118.4(3)
H42 C42 C41 118.4(4)
H43a C43 C40 109.5
H43b C43 C40 109.5
H43b C43 H43a 109.5
H43c C43 C40 109.5
H43c C43 H43a 109.5
H43c C43 H43b 109.5
H44 C44 N9 117.9(3)
C45 C44 N9 124.2(6)
C45 C44 H44 117.9(4)
H45 C45 C44 119.9(4)
C46 C45 C44 120.3(6)
C46 C45 H45 119.9(4)
C47 C46 C45 116.2(6)
C49 C46 C45 120.7(6)
C49 C46 C47 123.1(6)
H47 C47 C46 119.9(4)
C48 C47 C46 120.3(6)
C48 C47 H47 119.9(4)
C47 C48 N9 124.3(6)
H48 C48 N9 117.9(3)
H48 C48 C47 117.9(4)
H49a C49 C46 109.5
H49b C49 C46 109.5
H49b C49 H49a 109.5
H49c C49 C46 109.5
H49c C49 H49a 109.5
H49c C49 H49b 109.5
H50 C50 N10 118.3(4)
C51 C50 N10 123.5(6)
C51 C50 H50 118.3(4)
H51 C51 C50 119.7(4)
C52 C51 C50 120.5(6)
C52 C51 H51 119.7(4)
C53 C52 C51 116.3(6)
C55 C52 C51 122.6(7)
C55 C52 C53 121.1(8)
H53 C53 C52 119.8(4)
C54 C53 C52 120.5(7)
C54 C53 H53 119.8(5)
C53 C54 N10 124.2(7)
H54 C54 N10 117.9(3)
H54 C54 C53 117.9(5)
H55a C55 C52 109.5
H55b C55 C52 109.5
H55b C55 H55a 109.5
H55c C55 C52 109.5
H55c C55 H55a 109.5
H55c C55 H55b 109.5
C12 C59 C8 121.8(5)
H59 C59 C8 119.1(3)
H59 C59 C12 119.1(3)
H57b C57 H57a 109.5
H57c C57 H57a 109.5
H57c C57 H57b 109.5
C58 C57 H57a 109.5
C58 C57 H57b 109.5
C58 C57 H57c 109.5
C57 C58 N11 179.3(12)
H60a C60 C63 109.5
H60b C60 C63 109.5
H60b C60 H60a 109.5
H60c C60 C63 109.5
H60c C60 H60a 109.5
H60c C60 H60b 109.5
N14 C63 C60 174(2)

loop_
_geom_bond_atom_site_label_1
_geom_bond_atom_site_label_2
_geom_bond_distance
Ru1 O1 2.141(4)
Ru1 N1 1.952(4)
Ru1 N2 2.110(4)
Ru1 N5 2.118(5)
Ru1 N6 2.132(4)
Ru1 N7 2.108(5)
Ru2 O5 2.135(4)
Ru2 N3 2.122(4)
Ru2 N4 1.948(4)
Ru2 N8 2.087(4)
Ru2 N9 2.127(4)
Ru2 N10 2.101(5)
O1 C1 1.292(7)
O2 C1 1.232(7)
O3 C7 1.244(7)
O4 C13 1.250(7)
O5 C19 1.296(7)
O6 C19 1.225(7)
N1 C2 1.346(7)
N1 C6 1.336(7)
N2 C7 1.350(7)
N2 C8 1.425(7)
N3 C12 1.425(7)
N3 C13 1.360(7)
N4 C14 1.345(7)
N4 C18 1.351(7)
N5 C26 1.329(7)
N5 C30 1.341(7)
N6 C32 1.327(8)
N6 C36 1.340(8)
N7 C20 1.315(7)
N7 C24 1.349(7)
N8 C38 1.345(7)
N8 C42 1.337(7)
N9 C44 1.353(7)
N9 C48 1.337(7)
N10 C50 1.333(7)
N10 C54 1.347(8)
C1 C2 1.522(9)
C2 C3 1.397(8)
C3 H3 0.9300
C3 C4 1.375(9)
C4 H4 0.9300
C4 C5 1.385(9)
C5 H5 0.9300
C5 C6 1.387(8)
C6 C7 1.518(8)
C8 C9 1.393(7)
C8 C59 1.387(7)
C9 H9 0.9300
C9 C10 1.389(8)
C10 H10 0.9300
C10 C11 1.375(8)
C11 H11 0.9300
C11 C12 1.394(7)
C12 C59 1.392(7)
C13 C14 1.513(8)
C14 C15 1.395(8)
C15 H15 0.9300
C15 C16 1.396(9)
C16 H16 0.9300
C16 C17 1.389(9)
C17 H17 0.9300
C17 C18 1.385(8)
C18 C19 1.503(9)
C20 H20 0.9300
C20 C21 1.373(8)
C21 H21 0.9300
C21 C22 1.376(9)
C22 C23 1.384(10)
C22 C25 1.521(9)
C23 H23 0.9300
C23 C24 1.369(9)
C24 H24 0.9300
C25 H25a 0.9600
C25 H25b 0.9600
C25 H25c 0.9600
C26 H26 0.9300
C26 C27 1.401(9)
C27 H27 0.9300
C27 C28 1.366(10)
C28 C29 1.370(10)
C28 C31 1.491(9)
C29 H29 0.9300
C29 C30 1.366(8)
C30 H30 0.9300
C31 H31a 0.9600
C31 H31b 0.9600
C31 H31c 0.9600
C32 H32 0.9300
C32 C33 1.362(9)
C33 H33 0.9300
C33 C34 1.367(11)
C34 C35 1.391(11)
C34 C37 1.528(10)
C35 H35 0.9300
C35 C36 1.366(9)
C36 H36 0.9300
C37 H37a 0.9600
C37 H37b 0.9600
C37 H37c 0.9600
C38 H38 0.9300
C38 C39 1.371(8)
C39 H39 0.9300
C39 C40 1.354(9)
C40 C41 1.381(9)
C40 C43 1.511(9)
C41 H41 0.9300
C41 C42 1.367(9)
C42 H42 0.9300
C43 H43a 0.9600
C43 H43b 0.9600
C43 H43c 0.9600
C44 H44 0.9300
C44 C45 1.376(8)
C45 H45 0.9300
C45 C46 1.368(9)
C46 C47 1.389(9)
C46 C49 1.530(8)
C47 H47 0.9300
C47 C48 1.372(8)
C48 H48 0.9300
C49 H49a 0.9600
C49 H49b 0.9600
C49 H49c 0.9600
C50 H50 0.9300
C50 C51 1.383(9)
C51 H51 0.9300
C51 C52 1.382(10)
C52 C53 1.357(10)
C52 C55 1.513(9)
C53 H53 0.9300
C53 C54 1.376(9)
C54 H54 0.9300
C55 H55a 0.9600
C55 H55b 0.9600
C55 H55c 0.9600
C59 H59 0.9300
N11 C58 1.085(13)
C57 H57a 0.9600
C57 H57b 0.9600
C57 H57c 0.9600
C57 C58 1.465(15)
C60 C63 1.410(18)
C60 H60a 0.9600
C60 H60b 0.9600
C60 H60c 0.9600
N14 C63 1.145(17)
